data_7222721
loop_
_publ_author_name
'Pohlkamp, M.W.'
'Jeitschko, W.'

_publ_section_title
;
 Preparation, properties, and structure refinement of quaternary silicide
 carbides R Cr2 Si2 C (R = Y, La, Pr, Nd, Sm, Gd - Ho) with Ce Cr2 Si2 C
 type structure
;
_journal_name_full
;
Zeitschrift fuer Naturforschung, Teil B. Anorganische Chemie, Organische 
Chemie (42,1987-)
;
_journal_page_first 1143
_journal_page_last 1148
_journal_volume 56
_journal_year 2001
_chemical_formula_sum 'C0.93 Cr1.96 Pr Si2'
_chemical_name_systematic 'Pr Cr1.96 Si2 C0.93'
_space_group_IT_number 123
_symmetry_space_group_name_Hall '-P 4 2'
_symmetry_space_group_name_H-M 'P 4/m m m'
_cell_angle_alpha 90
_cell_angle_beta 90
_cell_angle_gamma 90
_cell_formula_units_Z 1
_cell_length_a 4.022
_cell_length_b 4.022
_cell_length_c 5.352
_cell_volume 86.577
_citation_journal_id_ASTM ZNBSEN
_cod_data_source_file Pohlkamp_ZNBSEN_2001_280.cif
_cod_data_source_block C0.93Cr1.96Pr1Si2
_cod_original_cell_volume 86.57654
_cod_original_formula_sum 'C0.93 Cr1.96 Pr1 Si2'
_cod_database_code 7222721

loop_
_symmetry_equiv_pos_as_xyz
x,y,z
-y,x,z
-x,-y,z
y,-x,z
x,-y,-z
y,x,-z
-x,y,-z
-y,-x,-z
-x,-y,-z
y,-x,-z
x,y,-z
-y,x,-z
-x,y,z
-y,-x,z
x,-y,z
y,x,z

loop_
_atom_site_label
_atom_site_type_symbol
_atom_site_fract_x
_atom_site_fract_y
_atom_site_fract_z
_atom_site_occupancy
_atom_site_U_iso_or_equiv
C1 C 0 0 0 0.93 0.0
Si1 Si 0.5 0.5 0.27073 1 0.0
Cr1 Cr 0 0.5 0 0.98 0.0
Pr1 Pr 0 0 0.5 1 0.0
